data_7129383
loop_
_publ_author_name
'Le, Thanh V.'
'Daugulis, Olafs'

_publ_section_title
;
 &#x000D; In situ ortho-lithiation/functionalization of
 pentafluorosulfanyl arenes
;
_journal_name_full 'Chemical Communications'
_journal_paper_doi 10.1039/D1CC06140B
_journal_year 2022
_chemical_formula_sum 'C10 H16 F6 O2 S Si2'
_chemical_formula_weight 370.47
_space_group_crystal_system triclinic
_space_group_IT_number 2
_space_group_name_Hall '-P 1'
_space_group_name_H-M_alt 'P -1'
_atom_sites_solution_hydrogens geom
_audit_creation_method SHELXL-2018/3
_audit_update_record
;
2021-08-20 deposited with the CCDC.	2021-12-06 downloaded from the CCDC.
;
_cell_angle_alpha 89.4300(10)
_cell_angle_beta 85.9810(10)
_cell_angle_gamma 68.9520(10)
_cell_formula_units_Z 6
_cell_length_a 11.6888(5)
_cell_length_b 12.0275(5)
_cell_length_c 18.7864(7)
_cell_measurement_reflns_used 9886
_cell_measurement_temperature 123(2)
_cell_measurement_theta_max 66.47
_cell_measurement_theta_min 22.90
_cell_volume 2458.52(17)
_computing_cell_refinement 'Bruker SAINT'
_computing_data_collection 'Bruker APEX3'
_computing_data_reduction 'Bruker SAINT'
_computing_structure_refinement 'SHELXL-2018/3 (Sheldrick, 2018)'
_computing_structure_solution 'SHELXT 2014/5 (Sheldrick, 2014)'
_diffrn_ambient_temperature 123(2)
_diffrn_measured_fraction_theta_full 0.965
_diffrn_measured_fraction_theta_max 0.965
_diffrn_measurement_device_type 'Bruker APEX-II CCD'
_diffrn_measurement_method 'narrow frame \w scans'
_diffrn_radiation_type CuK\a
_diffrn_radiation_wavelength 1.54178
_diffrn_reflns_av_R_equivalents 0.0381
_diffrn_reflns_av_unetI/netI 0.0350
_diffrn_reflns_Laue_measured_fraction_full 0.965
_diffrn_reflns_Laue_measured_fraction_max 0.965
_diffrn_reflns_limit_h_max 13
_diffrn_reflns_limit_h_min -13
_diffrn_reflns_limit_k_max 14
_diffrn_reflns_limit_k_min -14
_diffrn_reflns_limit_l_max 22
_diffrn_reflns_limit_l_min -22
_diffrn_reflns_number 35068
_diffrn_reflns_point_group_measured_fraction_full 0.965
_diffrn_reflns_point_group_measured_fraction_max 0.965
_diffrn_reflns_theta_full 66.552
_diffrn_reflns_theta_max 66.552
_diffrn_reflns_theta_min 2.358
_exptl_absorpt_coefficient_mu 3.762
_exptl_absorpt_correction_T_max 0.7528
_exptl_absorpt_correction_T_min 0.5756
_exptl_absorpt_correction_type empirical
_exptl_absorpt_process_details SADABS
_exptl_crystal_colour colourless
_exptl_crystal_density_diffrn 1.501
_exptl_crystal_description PLATE
_exptl_crystal_F_000 1140
_exptl_crystal_size_max 0.19
_exptl_crystal_size_mid 0.07
_exptl_crystal_size_min 0.02
_refine_diff_density_max 0.534
_refine_diff_density_min -0.496
_refine_diff_density_rms 0.056
_refine_ls_extinction_method none
_refine_ls_goodness_of_fit_ref 1.041
_refine_ls_hydrogen_treatment constr
_refine_ls_matrix_type full
_refine_ls_number_parameters 586
_refine_ls_number_reflns 8368
_refine_ls_number_restraints 1
_refine_ls_restrained_S_all 1.042
_refine_ls_R_factor_all 0.0378
_refine_ls_R_factor_gt 0.0355
_refine_ls_shift/su_max 0.001
_refine_ls_shift/su_mean 0.000
_refine_ls_structure_factor_coef Fsqd
_refine_ls_weighting_details 'w=1/[\s^2^(Fo^2^)+(0.0402P)^2^+1.9437P] where P=(Fo^2^+2Fc^2^)/3'
_refine_ls_weighting_scheme calc
_refine_ls_wR_factor_gt 0.0909
_refine_ls_wR_factor_ref 0.0926
_reflns_Friedel_coverage 0.000
_reflns_number_gt 7741
_reflns_number_total 8368
_reflns_threshold_expression 'I > 2\s(I)'
_cod_data_source_file d1cc06140b2.cif
_cod_data_source_block XW318_10
_cod_database_code 7129383
_shelx_shelxl_version_number 2018/3
_shelx_space_group_comment
;
The symmetry employed for this shelxl refinement is uniquely defined
by the following loop, which should always be used as a source of
symmetry information in preference to the above space-group names.
They are only intended as comments.
;
_shelx_estimated_absorpt_t_min 0.535
_shelx_estimated_absorpt_t_max 0.929

loop_
_space_group_symop_operation_xyz
'x, y, z'
'-x, -y, -z'

loop_
_atom_site_label
_atom_site_type_symbol
_atom_site_fract_x
_atom_site_fract_y
_atom_site_fract_z
_atom_site_U_iso_or_equiv
_atom_site_adp_type
_atom_site_occupancy
_atom_site_site_symmetry_order
_atom_site_calc_flag
_atom_site_refinement_flags_posn
_atom_site_refinement_flags_adp
_atom_site_refinement_flags_occupancy
_atom_site_disorder_assembly
_atom_site_disorder_group
S1 S 0.01267(5) 0.77713(5) 0.69961(3) 0.03583(14) Uani 1 1 d . . . . .
S2 S 0.74785(6) 0.22486(5) 0.09345(3) 0.04011(16) Uani 1 1 d . U . . .
S3 S -0.07985(5) 0.70070(5) 0.08389(3) 0.02755(12) Uani 1 1 d . . . . .
Si1 Si -0.25775(6) 0.86226(6) 0.58894(3) 0.03563(16) Uani 1 1 d . . . . .
Si2 Si 0.07086(6) 0.69628(6) 0.35543(3) 0.03314(15) Uani 1 1 d . . . . .
Si3 Si 0.56061(5) 0.19582(5) 0.25582(3) 0.02628(13) Uani 1 1 d . . . . .
Si4 Si 0.54454(6) 0.64774(5) 0.33487(3) 0.03101(14) Uani 1 1 d . . . . .
Si5 Si 0.33773(5) 0.91335(5) 0.15632(3) 0.02393(13) Uani 1 1 d . . . . .
Si6 Si 0.22633(5) 0.50070(4) 0.14086(3) 0.02429(13) Uani 1 1 d . . . . .
F1 F -0.08818(12) 0.90695(12) 0.69989(7) 0.0376(3) Uani 1 1 d . . . . .
F2 F 0.00459(15) 0.78801(16) 0.78400(7) 0.0547(4) Uani 1 1 d . . . . .
F3 F 0.11527(15) 0.64868(15) 0.70689(8) 0.0568(4) Uani 1 1 d . . . . .
F4 F 0.11676(14) 0.83340(16) 0.69855(8) 0.0512(4) Uani 1 1 d . . . . .
F5 F -0.18549(12) 0.80608(13) 0.12632(8) 0.0433(3) Uani 1 1 d . . . . .
F6 F -0.15315(13) 0.80944(15) 0.44978(7) 0.0472(4) Uani 1 1 d . . . . .
F7 F -0.08954(13) 0.71979(12) 0.70821(7) 0.0405(3) Uani 1 1 d . . . . .
F8 F 0.79890(17) 0.12378(15) 0.03308(8) 0.0635(5) Uani 1 1 d . . . . .
F9 F 0.62069(14) 0.20416(12) 0.09261(7) 0.0461(4) Uani 1 1 d . . . . .
F10 F 0.87853(14) 0.23748(15) 0.08750(8) 0.0556(4) Uani 1 1 d . U . . .
F11 F -0.18380(13) 0.65443(13) 0.06126(8) 0.0461(4) Uani 1 1 d . . . . .
F12 F -0.10171(12) 0.77894(12) 0.01419(7) 0.0380(3) Uani 1 1 d . . . . .
F13 F 0.49502(11) 0.41853(10) 0.32589(6) 0.0292(3) Uani 1 1 d . . . . .
F14 F 0.70486(17) 0.31841(15) 0.03175(7) 0.0582(5) Uani 1 1 d . . . . .
F15 F 0.79591(12) 0.12272(11) 0.15009(6) 0.0377(3) Uani 1 1 d . . . . .
F16 F 0.01602(12) 0.59260(11) 0.03869(7) 0.0327(3) Uani 1 1 d . . . . .
F17 F -0.06967(13) 0.62023(12) 0.15237(7) 0.0375(3) Uani 1 1 d . . . . .
F18 F 0.34610(11) 0.66063(10) 0.16752(7) 0.0286(3) Uani 1 1 d . . . . .
O1 O 0.21907(14) 0.64041(15) 0.33197(9) 0.0363(4) Uani 1 1 d . . . . .
H1A H 0.231844 0.592811 0.297347 0.054 Uiso 1 1 calc R U . . .
O2 O 0.27367(14) 0.48543(12) 0.22256(8) 0.0290(3) Uani 1 1 d . . . . .
H2A H 0.307963 0.412710 0.231070 0.043 Uiso 1 1 calc R U . . .
O3 O -0.30560(14) 0.88227(14) 0.67345(8) 0.0320(3) Uani 1 1 d . . . . .
H3A H -0.295076 0.942681 0.689319 0.048 Uiso 1 1 calc R U . . .
O4 O 0.35069(14) 0.92102(13) 0.24291(8) 0.0305(3) Uani 1 1 d . . . . .
H4A H 0.357096 0.855345 0.261381 0.046 Uiso 1 1 calc R U . . .
O5 O 0.40954(14) 0.25904(12) 0.25612(8) 0.0296(3) Uani 1 1 d . . . . .
H5A H 0.376828 0.212423 0.274010 0.044 Uiso 1 1 calc R U . . .
O6 O 0.39958(14) 0.72880(12) 0.32582(8) 0.0304(3) Uani 1 1 d . . . . .
H6A H 0.356313 0.686715 0.333653 0.046 Uiso 1 1 calc R U . . .
C1 C -0.3200(3) 1.0086(3) 0.54629(15) 0.0676(10) Uani 1 1 d . . . . .
H4 H -0.291104 1.000838 0.495701 0.101 Uiso 1 1 calc R U . . .
H3 H -0.291995 1.065592 0.569854 0.101 Uiso 1 1 calc R U . . .
H1 H -0.410016 1.037147 0.550676 0.101 Uiso 1 1 calc R U . . .
C2 C -0.0832(2) 0.79906(19) 0.56454(11) 0.0277(4) Uani 1 1 d . . . . .
C3 C -0.0551(2) 0.7782(2) 0.49131(12) 0.0311(5) Uani 1 1 d . . . . .
C4 C 0.0589(2) 0.7279(2) 0.45438(12) 0.0308(5) Uani 1 1 d . . . . .
C5 C -0.0051(3) 0.8357(3) 0.30794(15) 0.0615(9) Uani 1 1 d . . . . .
H11 H 0.032523 0.893895 0.318673 0.092 Uiso 1 1 calc R U . . .
H12 H -0.092712 0.867767 0.323518 0.092 Uiso 1 1 calc R U . . .
H2 H 0.004686 0.819343 0.256428 0.092 Uiso 1 1 calc R U . . .
C6 C 0.0228(2) 0.7645(2) 0.60273(11) 0.0301(5) Uani 1 1 d . . . . .
C7 C 0.1412(2) 0.7167(2) 0.57021(13) 0.0407(6) Uani 1 1 d . . . . .
H14 H 0.210209 0.696637 0.598223 0.049 Uiso 1 1 calc R U . . .
C8 C 0.1585(2) 0.6983(2) 0.49679(13) 0.0400(6) Uani 1 1 d . . . . .
H13 H 0.239571 0.664891 0.475051 0.048 Uiso 1 1 calc R U . . .
C9 C -0.3130(3) 0.7439(4) 0.55870(19) 0.0790(13) Uani 1 1 d . . . . .
H6 H -0.401829 0.778210 0.554122 0.118 Uiso 1 1 calc R U . . .
H5 H -0.295005 0.680052 0.593748 0.118 Uiso 1 1 calc R U . . .
H7 H -0.271034 0.711284 0.512369 0.118 Uiso 1 1 calc R U . . .
C10 C 0.0022(3) 0.5820(3) 0.34065(15) 0.0502(7) Uani 1 1 d . . . . .
H8 H 0.001959 0.568636 0.289290 0.075 Uiso 1 1 calc R U . . .
H10 H -0.082396 0.609684 0.362088 0.075 Uiso 1 1 calc R U . . .
H9 H 0.050627 0.507316 0.362760 0.075 Uiso 1 1 calc R U . . .
C11 C 0.6171(2) 0.1555(2) 0.34636(14) 0.0411(6) Uani 1 1 d . . . . .
H20 H 0.578058 0.103031 0.368951 0.062 Uiso 1 1 calc R U . . .
H15 H 0.596524 0.227979 0.375581 0.062 Uiso 1 1 calc R U . . .
H21 H 0.706466 0.114136 0.342137 0.062 Uiso 1 1 calc R U . . .
C12 C 0.61342(18) 0.32315(17) 0.22254(10) 0.0228(4) Uani 1 1 d . . . . .
C13 C 0.57316(18) 0.42221(17) 0.26872(10) 0.0220(4) Uani 1 1 d . . . . .
C14 C 0.60148(19) 0.52480(17) 0.26461(12) 0.0259(4) Uani 1 1 d . . . . .
C15 C 0.5641(3) 0.5846(2) 0.42551(15) 0.0550(8) Uani 1 1 d . . . . .
H16 H 0.651241 0.538340 0.430505 0.083 Uiso 1 1 calc R U . . .
H25 H 0.516309 0.532705 0.432844 0.083 Uiso 1 1 calc R U . . .
H26 H 0.535269 0.649527 0.461143 0.083 Uiso 1 1 calc R U . . .
C16 C 0.6874(2) 0.33834(19) 0.16330(11) 0.0281(4) Uani 1 1 d . . . . .
C17 C 0.6042(3) 0.0500(2) 0.20940(17) 0.0499(7) Uani 1 1 d . . . . .
H17 H 0.692545 0.006406 0.211614 0.075 Uiso 1 1 calc R U . . .
H19 H 0.584504 0.062586 0.159401 0.075 Uiso 1 1 calc R U . . .
H18 H 0.558498 0.003709 0.232590 0.075 Uiso 1 1 calc R U . . .
C18 C 0.6300(3) 0.7503(2) 0.31878(19) 0.0530(7) Uani 1 1 d . . . . .
H22 H 0.603677 0.812874 0.355837 0.080 Uiso 1 1 calc R U . . .
H23 H 0.613125 0.786512 0.271876 0.080 Uiso 1 1 calc R U . . .
H24 H 0.718327 0.705532 0.320134 0.080 Uiso 1 1 calc R U . . .
C19 C 0.6771(2) 0.52994(19) 0.20452(13) 0.0342(5) Uani 1 1 d . . . . .
H28 H 0.700998 0.597252 0.198299 0.041 Uiso 1 1 calc R U . . .
C20 C 0.7178(2) 0.4385(2) 0.15396(13) 0.0362(5) Uani 1 1 d . . . . .
H27 H 0.766889 0.444832 0.112718 0.043 Uiso 1 1 calc R U . . .
C21 C 0.2886(2) 1.06829(19) 0.12441(13) 0.0362(5) Uani 1 1 d . . . . .
H29 H 0.348743 1.103657 0.136058 0.054 Uiso 1 1 calc R U . . .
H40 H 0.208044 1.114902 0.147659 0.054 Uiso 1 1 calc R U . . .
H39 H 0.283117 1.068439 0.072592 0.054 Uiso 1 1 calc R U . . .
C22 C 0.21441(18) 0.85084(16) 0.14085(10) 0.0211(4) Uani 1 1 d . . . . .
C23 C 0.23363(18) 0.73033(17) 0.14612(10) 0.0209(4) Uani 1 1 d . . . . .
C24 C 0.15351(18) 0.67160(16) 0.13185(10) 0.0203(4) Uani 1 1 d . . . . .
C25 C 0.04030(18) 0.75131(17) 0.10981(10) 0.0207(4) Uani 1 1 d . . . . .
C26 C 0.3555(2) 0.4486(2) 0.07129(13) 0.0395(6) Uani 1 1 d . . . . .
H31 H 0.409729 0.493845 0.075581 0.059 Uiso 1 1 calc R U . . .
H30 H 0.323025 0.460728 0.023976 0.059 Uiso 1 1 calc R U . . .
H32 H 0.402000 0.363665 0.077557 0.059 Uiso 1 1 calc R U . . .
C27 C 0.1355(3) 0.4031(2) 0.13621(14) 0.0411(6) Uani 1 1 d . . . . .
H33 H 0.186589 0.321325 0.147398 0.062 Uiso 1 1 calc R U . . .
H34 H 0.107802 0.404970 0.088012 0.062 Uiso 1 1 calc R U . . .
H35 H 0.063914 0.431398 0.170749 0.062 Uiso 1 1 calc R U . . .
C28 C 0.4844(2) 0.8201(2) 0.10836(13) 0.0364(5) Uani 1 1 d . . . . .
H38 H 0.471808 0.814445 0.057690 0.055 Uiso 1 1 calc R U . . .
H36 H 0.512616 0.740165 0.128629 0.055 Uiso 1 1 calc R U . . .
H37 H 0.546364 0.856308 0.113381 0.055 Uiso 1 1 calc R U . . .
C29 C 0.09919(19) 0.92222(17) 0.12044(10) 0.0239(4) Uani 1 1 d . . . . .
H42 H 0.079299 1.005854 0.117141 0.029 Uiso 1 1 calc R U . . .
C30 C 0.01264(19) 0.87316(17) 0.10480(10) 0.0243(4) Uani 1 1 d . . . . .
H41 H -0.065503 0.923142 0.090673 0.029 Uiso 1 1 calc R U . . .

loop_
_atom_site_aniso_label
_atom_site_aniso_U_11
_atom_site_aniso_U_22
_atom_site_aniso_U_33
_atom_site_aniso_U_23
_atom_site_aniso_U_13
_atom_site_aniso_U_12
S1 0.0295(3) 0.0469(3) 0.0294(3) -0.0021(2) -0.0058(2) -0.0110(2)
S2 0.0433(4) 0.0368(3) 0.0216(3) 0.0042(2) 0.0027(2) 0.0072(2)
S3 0.0220(3) 0.0282(3) 0.0330(3) -0.0022(2) -0.0052(2) -0.0089(2)
Si1 0.0224(3) 0.0537(4) 0.0281(3) -0.0125(3) -0.0004(2) -0.0102(3)
Si2 0.0282(3) 0.0384(3) 0.0277(3) -0.0046(2) 0.0022(2) -0.0064(3)
Si3 0.0240(3) 0.0170(3) 0.0369(3) 0.0031(2) -0.0030(2) -0.0061(2)
Si4 0.0314(3) 0.0196(3) 0.0437(3) 0.0013(2) -0.0165(3) -0.0088(2)
Si5 0.0249(3) 0.0172(3) 0.0302(3) 0.0003(2) -0.0042(2) -0.0077(2)
Si6 0.0306(3) 0.0143(2) 0.0252(3) 0.00093(19) -0.0054(2) -0.0041(2)
F1 0.0319(7) 0.0416(7) 0.0404(7) -0.0114(6) -0.0015(6) -0.0145(6)
F2 0.0475(10) 0.0844(12) 0.0303(7) -0.0037(7) -0.0089(6) -0.0200(8)
F3 0.0485(10) 0.0612(10) 0.0437(8) 0.0077(7) -0.0163(7) 0.0032(8)
F4 0.0327(8) 0.0822(11) 0.0433(8) -0.0132(8) -0.0060(6) -0.0254(8)
F5 0.0210(7) 0.0425(8) 0.0609(9) -0.0126(7) 0.0034(6) -0.0056(6)
F6 0.0261(8) 0.0745(10) 0.0285(7) -0.0086(6) -0.0056(5) -0.0022(7)
F7 0.0447(8) 0.0437(8) 0.0353(7) 0.0069(6) -0.0030(6) -0.0186(6)
F8 0.0769(12) 0.0553(10) 0.0266(7) -0.0069(7) 0.0049(7) 0.0131(8)
F9 0.0500(9) 0.0376(7) 0.0385(7) -0.0057(6) -0.0139(6) 0.0012(6)
F10 0.0410(8) 0.0628(10) 0.0441(8) 0.0090(7) 0.0188(7) 0.0001(7)
F11 0.0339(8) 0.0490(8) 0.0631(9) -0.0021(7) -0.0152(7) -0.0219(7)
F12 0.0362(8) 0.0378(7) 0.0406(7) 0.0067(6) -0.0216(6) -0.0109(6)
F13 0.0306(7) 0.0296(6) 0.0288(6) -0.0046(5) 0.0088(5) -0.0145(5)
F14 0.0743(12) 0.0546(9) 0.0257(7) 0.0135(6) -0.0024(7) 0.0004(8)
F15 0.0382(8) 0.0295(7) 0.0271(6) 0.0034(5) 0.0004(5) 0.0092(5)
F16 0.0348(7) 0.0275(6) 0.0358(7) -0.0089(5) -0.0074(5) -0.0100(5)
F17 0.0394(8) 0.0414(7) 0.0381(7) 0.0055(6) -0.0024(6) -0.0224(6)
F18 0.0213(6) 0.0201(6) 0.0429(7) 0.0072(5) -0.0128(5) -0.0038(5)
O1 0.0296(9) 0.0436(9) 0.0351(9) -0.0144(7) 0.0072(7) -0.0138(7)
O2 0.0348(9) 0.0199(7) 0.0290(8) 0.0041(6) -0.0087(6) -0.0048(6)
O3 0.0313(9) 0.0381(9) 0.0308(8) -0.0122(6) 0.0047(6) -0.0184(7)
O4 0.0362(9) 0.0239(7) 0.0335(8) -0.0001(6) -0.0094(6) -0.0119(6)
O5 0.0252(8) 0.0229(7) 0.0418(9) 0.0054(6) -0.0057(6) -0.0094(6)
O6 0.0283(8) 0.0230(7) 0.0388(8) -0.0016(6) -0.0076(6) -0.0070(6)
C1 0.0528(19) 0.075(2) 0.0378(15) 0.0087(14) -0.0032(13) 0.0222(16)
C2 0.0256(12) 0.0286(11) 0.0285(11) -0.0019(8) -0.0023(8) -0.0090(9)
C3 0.0258(12) 0.0363(12) 0.0291(11) 0.0002(9) -0.0053(9) -0.0082(9)
C4 0.0251(12) 0.0351(12) 0.0307(11) -0.0027(9) 0.0012(9) -0.0093(9)
C5 0.070(2) 0.0532(17) 0.0371(14) 0.0045(12) 0.0100(13) 0.0038(15)
C6 0.0263(12) 0.0332(11) 0.0300(11) -0.0021(9) -0.0044(9) -0.0091(9)
C7 0.0230(13) 0.0550(15) 0.0382(13) -0.0062(11) -0.0069(10) -0.0057(11)
C8 0.0224(12) 0.0527(15) 0.0391(13) -0.0085(11) 0.0030(9) -0.0069(10)
C9 0.053(2) 0.129(3) 0.073(2) -0.065(2) 0.0235(16) -0.058(2)
C10 0.0359(15) 0.0650(18) 0.0521(16) -0.0162(13) 0.0007(12) -0.0212(13)
C11 0.0342(14) 0.0442(14) 0.0485(14) 0.0229(11) -0.0088(11) -0.0181(11)
C12 0.0190(10) 0.0205(9) 0.0254(10) 0.0034(7) -0.0030(8) -0.0028(8)
C13 0.0178(10) 0.0226(10) 0.0249(10) 0.0037(7) 0.0002(7) -0.0069(8)
C14 0.0192(11) 0.0202(10) 0.0384(11) 0.0068(8) -0.0071(8) -0.0064(8)
C15 0.083(2) 0.0364(14) 0.0452(15) 0.0010(11) -0.0323(15) -0.0157(14)
C16 0.0242(11) 0.0274(11) 0.0237(10) 0.0066(8) -0.0002(8) 0.0011(8)
C17 0.0462(16) 0.0270(12) 0.0731(19) -0.0071(12) 0.0061(13) -0.0108(11)
C18 0.0377(16) 0.0311(13) 0.096(2) -0.0016(13) -0.0238(14) -0.0154(11)
C19 0.0272(12) 0.0251(11) 0.0505(14) 0.0148(10) -0.0043(10) -0.0097(9)
C20 0.0284(12) 0.0367(12) 0.0385(12) 0.0178(10) 0.0041(9) -0.0072(10)
C21 0.0374(14) 0.0249(11) 0.0485(14) 0.0069(10) -0.0056(10) -0.0136(10)
C22 0.0239(11) 0.0174(9) 0.0205(9) -0.0008(7) -0.0024(7) -0.0053(8)
C23 0.0190(10) 0.0175(9) 0.0221(9) 0.0009(7) -0.0045(7) -0.0013(7)
C24 0.0226(10) 0.0169(9) 0.0191(9) -0.0003(7) -0.0014(7) -0.0042(7)
C25 0.0204(10) 0.0204(9) 0.0203(9) -0.0029(7) -0.0017(7) -0.0059(8)
C26 0.0441(15) 0.0234(11) 0.0356(12) -0.0006(9) 0.0016(10) 0.0057(10)
C27 0.0586(17) 0.0233(11) 0.0464(14) 0.0066(10) -0.0187(12) -0.0183(11)
C28 0.0296(13) 0.0316(12) 0.0468(14) -0.0044(10) 0.0025(10) -0.0104(10)
C29 0.0271(11) 0.0145(9) 0.0263(10) -0.0012(7) -0.0027(8) -0.0028(8)
C30 0.0205(11) 0.0199(9) 0.0263(10) -0.0010(8) -0.0038(8) 0.0006(8)

loop_
_atom_type_symbol
_atom_type_description
_atom_type_scat_dispersion_real
_atom_type_scat_dispersion_imag
_atom_type_scat_source
C C 0.0181 0.0091 'International Tables Vol C Tables 4.2.6.8 and 6.1.1.4'
H H 0.0000 0.0000 'International Tables Vol C Tables 4.2.6.8 and 6.1.1.4'
O O 0.0492 0.0322 'International Tables Vol C Tables 4.2.6.8 and 6.1.1.4'
F F 0.0727 0.0534 'International Tables Vol C Tables 4.2.6.8 and 6.1.1.4'
Si Si 0.2541 0.3302 'International Tables Vol C Tables 4.2.6.8 and 6.1.1.4'
S S 0.3331 0.5567 'International Tables Vol C Tables 4.2.6.8 and 6.1.1.4'

loop_
_geom_angle_atom_site_label_1
_geom_angle_atom_site_label_2
_geom_angle_atom_site_label_3
_geom_angle
_geom_angle_site_symmetry_1
_geom_angle_site_symmetry_3
_geom_angle_publ_flag
F7 S1 F1 91.30(8) . . ?
F7 S1 F2 87.68(8) . . ?
F1 S1 F2 87.50(9) . . ?
F7 S1 F4 174.78(8) . . ?
F1 S1 F4 89.54(8) . . ?
F2 S1 F4 87.22(9) . . ?
F7 S1 F3 89.56(9) . . ?
F1 S1 F3 174.70(8) . . ?
F2 S1 F3 87.31(9) . . ?
F4 S1 F3 89.13(10) . . ?
F7 S1 C6 92.57(9) . . ?
F1 S1 C6 92.64(9) . . ?
F2 S1 C6 179.71(10) . . ?
F4 S1 C6 92.53(9) . . ?
F3 S1 C6 92.54(9) . . ?
F10 S2 F14 90.01(10) . . ?
F10 S2 F15 89.50(8) . . ?
F14 S2 F15 175.12(8) . . ?
F10 S2 F8 87.89(10) . . ?
F14 S2 F8 87.72(9) . . ?
F15 S2 F8 87.40(8) . . ?
F10 S2 F9 174.41(9) . . ?
F14 S2 F9 88.79(9) . . ?
F15 S2 F9 91.22(8) . . ?
F8 S2 F9 86.62(10) . . ?
F10 S2 C16 93.25(10) . . ?
F14 S2 C16 93.02(9) . . ?
F15 S2 C16 91.85(8) . . ?
F8 S2 C16 178.64(11) . . ?
F9 S2 C16 92.26(9) . . ?
F16 S3 F12 89.51(7) . . ?
F16 S3 F17 91.37(7) . . ?
F12 S3 F17 174.52(8) . . ?
F16 S3 F5 174.84(8) . . ?
F12 S3 F5 89.53(8) . . ?
F17 S3 F5 89.11(8) . . ?
F16 S3 F11 87.37(8) . . ?
F12 S3 F11 87.58(8) . . ?
F17 S3 F11 87.06(8) . . ?
F5 S3 F11 87.53(8) . . ?
F16 S3 C25 91.97(8) . . ?
F12 S3 C25 92.90(8) . . ?
F17 S3 C25 92.47(8) . . ?
F5 S3 C25 93.14(8) . . ?
F11 S3 C25 179.18(9) . . ?
O3 Si1 C1 106.98(11) . . ?
O3 Si1 C9 103.74(13) . . ?
C1 Si1 C9 116.7(2) . . ?
O3 Si1 C2 118.22(9) . . ?
C1 Si1 C2 107.35(13) . . ?
C9 Si1 C2 104.33(13) . . ?
O1 Si2 C5 111.14(13) . . ?
O1 Si2 C10 109.27(11) . . ?
C5 Si2 C10 112.57(16) . . ?
O1 Si2 C4 105.52(9) . . ?
C5 Si2 C4 109.81(12) . . ?
C10 Si2 C4 108.25(12) . . ?
O5 Si3 C17 106.82(11) . . ?
O5 Si3 C11 113.63(10) . . ?
C17 Si3 C11 103.51(13) . . ?
O5 Si3 C12 101.92(8) . . ?
C17 Si3 C12 124.03(11) . . ?
C11 Si3 C12 107.31(10) . . ?
O6 Si4 C15 110.43(13) . . ?
O6 Si4 C18 105.61(10) . . ?
C15 Si4 C18 111.40(14) . . ?
O6 Si4 C14 110.20(8) . . ?
C15 Si4 C14 110.60(11) . . ?
C18 Si4 C14 108.49(12) . . ?
O4 Si5 C21 106.17(10) . . ?
O4 Si5 C28 112.03(10) . . ?
C21 Si5 C28 110.53(11) . . ?
O4 Si5 C22 109.27(8) . . ?
C21 Si5 C22 109.01(10) . . ?
C28 Si5 C22 109.74(10) . . ?
O2 Si6 C27 105.25(10) . . ?
O2 Si6 C26 112.51(10) . . ?
C27 Si6 C26 107.77(12) . . ?
O2 Si6 C24 102.83(8) . . ?
C27 Si6 C24 122.12(10) . . ?
C26 Si6 C24 106.39(10) . . ?
Si2 O1 H1A 109.5 . . ?
Si6 O2 H2A 109.5 . . ?
Si1 O3 H3A 109.5 . . ?
Si5 O4 H4A 109.5 . . ?
Si3 O5 H5A 109.5 . . ?
Si4 O6 H6A 109.5 . . ?
Si1 C1 H4 109.5 . . ?
Si1 C1 H3 109.5 . . ?
H4 C1 H3 109.5 . . ?
Si1 C1 H1 109.5 . . ?
H4 C1 H1 109.5 . . ?
H3 C1 H1 109.5 . . ?
C3 C2 C6 112.1(2) . . ?
C3 C2 Si1 112.32(16) . . ?
C6 C2 Si1 135.54(17) . . ?
F6 C3 C4 114.89(19) . . ?
F6 C3 C2 116.10(19) . . ?
C4 C3 C2 129.0(2) . . ?
C3 C4 C8 114.6(2) . . ?
C3 C4 Si2 120.50(17) . . ?
C8 C4 Si2 124.76(17) . . ?
Si2 C5 H11 109.5 . . ?
Si2 C5 H12 109.5 . . ?
H11 C5 H12 109.5 . . ?
Si2 C5 H2 109.5 . . ?
H11 C5 H2 109.5 . . ?
H12 C5 H2 109.5 . . ?
C7 C6 C2 123.1(2) . . ?
C7 C6 S1 115.55(17) . . ?
C2 C6 S1 121.31(17) . . ?
C8 C7 C6 119.9(2) . . ?
C8 C7 H14 120.0 . . ?
C6 C7 H14 120.0 . . ?
C7 C8 C4 121.2(2) . . ?
C7 C8 H13 119.4 . . ?
C4 C8 H13 119.4 . . ?
Si1 C9 H6 109.5 . . ?
Si1 C9 H5 109.5 . . ?
H6 C9 H5 109.5 . . ?
Si1 C9 H7 109.5 . . ?
H6 C9 H7 109.5 . . ?
H5 C9 H7 109.5 . . ?
Si2 C10 H8 109.5 . . ?
Si2 C10 H10 109.5 . . ?
H8 C10 H10 109.5 . . ?
Si2 C10 H9 109.5 . . ?
H8 C10 H9 109.5 . . ?
H10 C10 H9 109.5 . . ?
Si3 C11 H20 109.5 . . ?
Si3 C11 H15 109.5 . . ?
H20 C11 H15 109.5 . . ?
Si3 C11 H21 109.5 . . ?
H20 C11 H21 109.5 . . ?
H15 C11 H21 109.5 . . ?
C13 C12 C16 111.95(18) . . ?
C13 C12 Si3 113.16(14) . . ?
C16 C12 Si3 134.84(16) . . ?
F13 C13 C14 115.09(17) . . ?
F13 C13 C12 116.22(16) . . ?
C14 C13 C12 128.69(19) . . ?
C13 C14 C19 114.67(19) . . ?
C13 C14 Si4 123.06(16) . . ?
C19 C14 Si4 122.27(16) . . ?
Si4 C15 H16 109.5 . . ?
Si4 C15 H25 109.5 . . ?
H16 C15 H25 109.5 . . ?
Si4 C15 H26 109.5 . . ?
H16 C15 H26 109.5 . . ?
H25 C15 H26 109.5 . . ?
C20 C16 C12 123.3(2) . . ?
C20 C16 S2 115.68(16) . . ?
C12 C16 S2 121.06(16) . . ?
Si3 C17 H17 109.5 . . ?
Si3 C17 H19 109.5 . . ?
H17 C17 H19 109.5 . . ?
Si3 C17 H18 109.5 . . ?
H17 C17 H18 109.5 . . ?
H19 C17 H18 109.5 . . ?
Si4 C18 H22 109.5 . . ?
Si4 C18 H23 109.5 . . ?
H22 C18 H23 109.5 . . ?
Si4 C18 H24 109.5 . . ?
H22 C18 H24 109.5 . . ?
H23 C18 H24 109.5 . . ?
C20 C19 C14 121.1(2) . . ?
C20 C19 H28 119.4 . . ?
C14 C19 H28 119.4 . . ?
C16 C20 C19 120.2(2) . . ?
C16 C20 H27 119.9 . . ?
C19 C20 H27 119.9 . . ?
Si5 C21 H29 109.5 . . ?
Si5 C21 H40 109.5 . . ?
H29 C21 H40 109.5 . . ?
Si5 C21 H39 109.5 . . ?
H29 C21 H39 109.5 . . ?
H40 C21 H39 109.5 . . ?
C23 C22 C29 115.26(18) . . ?
C23 C22 Si5 122.66(15) . . ?
C29 C22 Si5 122.03(14) . . ?
F18 C23 C22 115.16(17) . . ?
F18 C23 C24 116.36(16) . . ?
C22 C23 C24 128.47(18) . . ?
C23 C24 C25 111.90(16) . . ?
C23 C24 Si6 113.11(14) . . ?
C25 C24 Si6 134.85(15) . . ?
C30 C25 C24 123.26(18) . . ?
C30 C25 S3 114.58(15) . . ?
C24 C25 S3 122.15(14) . . ?
Si6 C26 H31 109.5 . . ?
Si6 C26 H30 109.5 . . ?
H31 C26 H30 109.5 . . ?
Si6 C26 H32 109.5 . . ?
H31 C26 H32 109.5 . . ?
H30 C26 H32 109.5 . . ?
Si6 C27 H33 109.5 . . ?
Si6 C27 H34 109.5 . . ?
H33 C27 H34 109.5 . . ?
Si6 C27 H35 109.5 . . ?
H33 C27 H35 109.5 . . ?
H34 C27 H35 109.5 . . ?
Si5 C28 H38 109.5 . . ?
Si5 C28 H36 109.5 . . ?
H38 C28 H36 109.5 . . ?
Si5 C28 H37 109.5 . . ?
H38 C28 H37 109.5 . . ?
H36 C28 H37 109.5 . . ?
C30 C29 C22 121.05(18) . . ?
C30 C29 H42 119.5 . . ?
C22 C29 H42 119.5 . . ?
C25 C30 C29 120.03(18) . . ?
C25 C30 H41 120.0 . . ?
C29 C30 H41 120.0 . . ?

loop_
_geom_bond_atom_site_label_1
_geom_bond_atom_site_label_2
_geom_bond_distance
_geom_bond_site_symmetry_2
_geom_bond_publ_flag
S1 F7 1.5785(15) . ?
S1 F1 1.5827(15) . ?
S1 F2 1.5855(15) . ?
S1 F4 1.5895(16) . ?
S1 F3 1.5910(16) . ?
S1 C6 1.820(2) . ?
S2 F10 1.5845(19) . ?
S2 F14 1.5848(14) . ?
S2 F15 1.5872(13) . ?
S2 F8 1.5913(15) . ?
S2 F9 1.5939(18) . ?
S2 C16 1.816(2) . ?
S3 F16 1.5840(13) . ?
S3 F12 1.5859(14) . ?
S3 F17 1.5874(14) . ?
S3 F5 1.5889(14) . ?
S3 F11 1.5905(14) . ?
S3 C25 1.815(2) . ?
Si1 O3 1.6364(15) . ?
Si1 C1 1.845(3) . ?
Si1 C9 1.869(3) . ?
Si1 C2 1.927(2) . ?
Si2 O1 1.6461(16) . ?
Si2 C5 1.846(3) . ?
Si2 C10 1.855(3) . ?
Si2 C4 1.887(2) . ?
Si3 O5 1.6525(16) . ?
Si3 C17 1.850(3) . ?
Si3 C11 1.864(2) . ?
Si3 C12 1.930(2) . ?
Si4 O6 1.6435(16) . ?
Si4 C15 1.853(3) . ?
Si4 C18 1.856(3) . ?
Si4 C14 1.892(2) . ?
Si5 O4 1.6508(15) . ?
Si5 C21 1.849(2) . ?
Si5 C28 1.852(2) . ?
Si5 C22 1.889(2) . ?
Si6 O2 1.6543(14) . ?
Si6 C27 1.850(2) . ?
Si6 C26 1.855(2) . ?
Si6 C24 1.9325(19) . ?
F6 C3 1.369(3) . ?
F13 C13 1.371(2) . ?
F18 C23 1.367(2) . ?
O1 H1A 0.8400 . ?
O2 H2A 0.8400 . ?
O3 H3A 0.8400 . ?
O4 H4A 0.8400 . ?
O5 H5A 0.8400 . ?
O6 H6A 0.8400 . ?
C1 H4 0.9800 . ?
C1 H3 0.9800 . ?
C1 H1 0.9800 . ?
C2 C3 1.395(3) . ?
C2 C6 1.404(3) . ?
C3 C4 1.386(3) . ?
C4 C8 1.394(3) . ?
C5 H11 0.9800 . ?
C5 H12 0.9800 . ?
C5 H2 0.9800 . ?
C6 C7 1.392(3) . ?
C7 C8 1.388(3) . ?
C7 H14 0.9500 . ?
C8 H13 0.9500 . ?
C9 H6 0.9800 . ?
C9 H5 0.9800 . ?
C9 H7 0.9800 . ?
C10 H8 0.9800 . ?
C10 H10 0.9800 . ?
C10 H9 0.9800 . ?
C11 H20 0.9800 . ?
C11 H15 0.9800 . ?
C11 H21 0.9800 . ?
C12 C13 1.398(3) . ?
C12 C16 1.412(3) . ?
C13 C14 1.388(3) . ?
C14 C19 1.399(3) . ?
C15 H16 0.9800 . ?
C15 H25 0.9800 . ?
C15 H26 0.9800 . ?
C16 C20 1.380(3) . ?
C17 H17 0.9800 . ?
C17 H19 0.9800 . ?
C17 H18 0.9800 . ?
C18 H22 0.9800 . ?
C18 H23 0.9800 . ?
C18 H24 0.9800 . ?
C19 C20 1.385(4) . ?
C19 H28 0.9500 . ?
C20 H27 0.9500 . ?
C21 H29 0.9800 . ?
C21 H40 0.9800 . ?
C21 H39 0.9800 . ?
C22 C23 1.388(3) . ?
C22 C29 1.390(3) . ?
C23 C24 1.401(3) . ?
C24 C25 1.414(3) . ?
C25 C30 1.387(3) . ?
C26 H31 0.9800 . ?
C26 H30 0.9800 . ?
C26 H32 0.9800 . ?
C27 H33 0.9800 . ?
C27 H34 0.9800 . ?
C27 H35 0.9800 . ?
C28 H38 0.9800 . ?
C28 H36 0.9800 . ?
C28 H37 0.9800 . ?
C29 C30 1.390(3) . ?
C29 H42 0.9500 . ?
C30 H41 0.9500 . ?

loop_
_geom_torsion_atom_site_label_1
_geom_torsion_atom_site_label_2
_geom_torsion_atom_site_label_3
_geom_torsion_atom_site_label_4
_geom_torsion
_geom_torsion_site_symmetry_1
_geom_torsion_site_symmetry_2
_geom_torsion_site_symmetry_3
_geom_torsion_site_symmetry_4
_geom_torsion_publ_flag
C6 C2 C3 F6 -179.93(19) . . . . ?
Si1 C2 C3 F6 2.4(3) . . . . ?
C6 C2 C3 C4 1.4(3) . . . . ?
Si1 C2 C3 C4 -176.3(2) . . . . ?
F6 C3 C4 C8 178.9(2) . . . . ?
C2 C3 C4 C8 -2.4(4) . . . . ?
F6 C3 C4 Si2 -4.5(3) . . . . ?
C2 C3 C4 Si2 174.15(19) . . . . ?
O1 Si2 C4 C3 178.84(18) . . . . ?
C5 Si2 C4 C3 59.0(2) . . . . ?
C10 Si2 C4 C3 -64.3(2) . . . . ?
O1 Si2 C4 C8 -5.0(2) . . . . ?
C5 Si2 C4 C8 -124.8(2) . . . . ?
C10 Si2 C4 C8 111.9(2) . . . . ?
C3 C2 C6 C7 0.8(3) . . . . ?
Si1 C2 C6 C7 177.7(2) . . . . ?
C3 C2 C6 S1 -177.89(16) . . . . ?
Si1 C2 C6 S1 -0.9(3) . . . . ?
F7 S1 C6 C7 -132.56(19) . . . . ?
F1 S1 C6 C7 136.02(19) . . . . ?
F4 S1 C6 C7 46.4(2) . . . . ?
F3 S1 C6 C7 -42.9(2) . . . . ?
F7 S1 C6 C2 46.19(19) . . . . ?
F1 S1 C6 C2 -45.23(19) . . . . ?
F4 S1 C6 C2 -134.89(19) . . . . ?
F3 S1 C6 C2 135.87(19) . . . . ?
C2 C6 C7 C8 -1.7(4) . . . . ?
S1 C6 C7 C8 177.0(2) . . . . ?
C6 C7 C8 C4 0.6(4) . . . . ?
C3 C4 C8 C7 1.3(4) . . . . ?
Si2 C4 C8 C7 -175.1(2) . . . . ?
C16 C12 C13 F13 176.50(17) . . . . ?
Si3 C12 C13 F13 -5.6(2) . . . . ?
C16 C12 C13 C14 -3.4(3) . . . . ?
Si3 C12 C13 C14 174.51(18) . . . . ?
F13 C13 C14 C19 -177.46(17) . . . . ?
C12 C13 C14 C19 2.4(3) . . . . ?
F13 C13 C14 Si4 3.3(3) . . . . ?
C12 C13 C14 Si4 -176.84(16) . . . . ?
O6 Si4 C14 C13 -76.90(19) . . . . ?
C15 Si4 C14 C13 45.5(2) . . . . ?
C18 Si4 C14 C13 167.94(18) . . . . ?
O6 Si4 C14 C19 103.89(19) . . . . ?
C15 Si4 C14 C19 -133.7(2) . . . . ?
C18 Si4 C14 C19 -11.3(2) . . . . ?
C13 C12 C16 C20 1.5(3) . . . . ?
Si3 C12 C16 C20 -175.75(18) . . . . ?
C13 C12 C16 S2 -178.02(14) . . . . ?
Si3 C12 C16 S2 4.7(3) . . . . ?
F10 S2 C16 C20 42.21(18) . . . . ?
F14 S2 C16 C20 -47.97(19) . . . . ?
F15 S2 C16 C20 131.82(18) . . . . ?
F9 S2 C16 C20 -136.88(17) . . . . ?
F10 S2 C16 C12 -138.20(18) . . . . ?
F14 S2 C16 C12 131.61(18) . . . . ?
F15 S2 C16 C12 -48.59(18) . . . . ?
F9 S2 C16 C12 42.71(18) . . . . ?
C13 C14 C19 C20 0.5(3) . . . . ?
Si4 C14 C19 C20 179.82(17) . . . . ?
C12 C16 C20 C19 1.0(3) . . . . ?
S2 C16 C20 C19 -179.46(17) . . . . ?
C14 C19 C20 C16 -2.1(3) . . . . ?
O4 Si5 C22 C23 -77.26(17) . . . . ?
C21 Si5 C22 C23 167.11(17) . . . . ?
C28 Si5 C22 C23 45.94(19) . . . . ?
O4 Si5 C22 C29 105.43(17) . . . . ?
C21 Si5 C22 C29 -10.2(2) . . . . ?
C28 Si5 C22 C29 -131.37(17) . . . . ?
C29 C22 C23 F18 -178.79(16) . . . . ?
Si5 C22 C23 F18 3.7(2) . . . . ?
C29 C22 C23 C24 1.8(3) . . . . ?
Si5 C22 C23 C24 -175.68(16) . . . . ?
F18 C23 C24 C25 -179.68(16) . . . . ?
C22 C23 C24 C25 -0.3(3) . . . . ?
F18 C23 C24 Si6 -3.4(2) . . . . ?
C22 C23 C24 Si6 176.04(17) . . . . ?
C23 C24 C25 C30 -1.3(3) . . . . ?
Si6 C24 C25 C30 -176.56(16) . . . . ?
C23 C24 C25 S3 177.35(14) . . . . ?
Si6 C24 C25 S3 2.1(3) . . . . ?
F16 S3 C25 C30 135.15(15) . . . . ?
F12 S3 C25 C30 45.54(16) . . . . ?
F17 S3 C25 C30 -133.39(15) . . . . ?
F5 S3 C25 C30 -44.15(16) . . . . ?
F16 S3 C25 C24 -43.65(16) . . . . ?
F12 S3 C25 C24 -133.26(16) . . . . ?
F17 S3 C25 C24 47.81(17) . . . . ?
F5 S3 C25 C24 137.05(16) . . . . ?
C23 C22 C29 C30 -1.8(3) . . . . ?
Si5 C22 C29 C30 175.73(15) . . . . ?
C24 C25 C30 C29 1.3(3) . . . . ?
S3 C25 C30 C29 -177.44(15) . . . . ?
C22 C29 C30 C25 0.4(3) . . . . ?
